data_4506691
loop_
_publ_author_name
'D\'eniz, Mariadel'
'Hern\'andez-Rodr\'iguez, Irene'
'Pas\'an, Jorge'
'Fabelo, Oscar'
'Ca\~nadillas-Delgado, Laura'
'Yuste, Consuelo'
'Julve, Miguel'
'Lloret, Francesc'
'Ruiz-P\'erez, Catalina'

_publ_section_title
;
 Pillaring Role of 4,4&#x2032;-Azobis(pyridine) in Substituted
 Malonate-Containing Manganese(II) Complexes: Syntheses, Crystal
 Structures, and Magnetic Properties
;
_journal_issue 9
_journal_name_full 'Crystal Growth &amp; Design'
_journal_page_first 4505
_journal_paper_doi 10.1021/cg300670a
_journal_volume 12
_journal_year 2012
_chemical_formula_sum 'C12 H12 Mn N2 O5'
_chemical_formula_weight 319.18
_chemical_name_systematic
;
 ?
;
_space_group_IT_number 58
_symmetry_cell_setting orthorhombic
_symmetry_space_group_name_Hall '-P 2 2n'
_symmetry_space_group_name_H-M 'P n n m'
_atom_sites_solution_hydrogens geom
_atom_sites_solution_primary direct
_atom_sites_solution_secondary difmap
_audit_creation_method SHELXL-97
_cell_angle_alpha 90.00
_cell_angle_beta 90.00
_cell_angle_gamma 90.00
_cell_formula_units_Z 4
_cell_length_a 7.2570(3)
_cell_length_b 25.9657(10)
_cell_length_c 7.5506(3)
_cell_measurement_temperature 293(2)
_cell_volume 1422.78(10)
_computing_cell_refinement
;
CrysAlisPro, Agilent Technologies,
Version 1.171.35.11 (release 16-05-2011 CrysAlis171 .NET)
(compiled May 16 2011,17:55:39)
;
_computing_data_collection
;
CrysAlisPro, Agilent Technologies,
Version 1.171.35.11 (release 16-05-2011 CrysAlis171 .NET)
(compiled May 16 2011,17:55:39)
;
_computing_data_reduction
;
CrysAlisPro, Agilent Technologies,
Version 1.171.35.11 (release 16-05-2011 CrysAlis171 .NET)
(compiled May 16 2011,17:55:39)
;
_computing_structure_refinement 'SHELXL-97 (Sheldrick, 1997)'
_computing_structure_solution 'SHELXS-97 (Sheldrick, 1997)'
_diffrn_ambient_temperature 293(2)
_diffrn_detector 'CCD plate'
_diffrn_detector_area_resol_mean 10.5953
_diffrn_measured_fraction_theta_full 0.979
_diffrn_measured_fraction_theta_max 0.980
_diffrn_measurement_device_type 'SuperNova, Dual, Cu at zero, Atlas'
_diffrn_measurement_method 'CCD rotation images, thick slices'
_diffrn_radiation_monochromator mirror
_diffrn_radiation_probe x-ray
_diffrn_radiation_source 'SuperNova (Cu) X-ray Source'
_diffrn_radiation_type CuK\a
_diffrn_radiation_wavelength 1.54184
_diffrn_reflns_av_R_equivalents 0.0438
_diffrn_reflns_av_sigmaI/netI 0.0392
_diffrn_reflns_limit_h_max 9
_diffrn_reflns_limit_h_min -8
_diffrn_reflns_limit_k_max 28
_diffrn_reflns_limit_k_min -32
_diffrn_reflns_limit_l_max 9
_diffrn_reflns_limit_l_min -8
_diffrn_reflns_number 3427
_diffrn_reflns_theta_full 75.71
_diffrn_reflns_theta_max 75.71
_diffrn_reflns_theta_min 3.40
_exptl_absorpt_coefficient_mu 7.746
_exptl_absorpt_correction_T_max 0.3874
_exptl_absorpt_correction_T_min 0.3177
_exptl_absorpt_correction_type sphere
_exptl_absorpt_process_details
;
Interpolation using  Int.Tab. Vol. C (1992) p. 523,Tab. 6.3.3.3
for values of muR in the range 0-2.5, and Int.Tab. Vol.II (1959)
p.302; Table 5.3.6 B for muR in the range 2.6-10.0.
The interpolation procedure of C.W.Dwiggins Jr (Acta Cryst.(1975)
A31,146-148) is used with some modification.
;
_exptl_crystal_colour Orange
_exptl_crystal_density_diffrn 1.490
_exptl_crystal_density_method 'not measured'
_exptl_crystal_description Prism
_exptl_crystal_F_000 652
_exptl_crystal_size_max 0.14
_exptl_crystal_size_mid 0.10
_exptl_crystal_size_min 0.06
_refine_diff_density_max 1.088
_refine_diff_density_min -0.688
_refine_diff_density_rms 0.131
_refine_ls_extinction_coef 0.0029(9)
_refine_ls_extinction_expression Fc^*^=kFc[1+0.001xFc^2^\l^3^/sin(2\q)]^-1/4^
_refine_ls_extinction_method SHELXL
_refine_ls_goodness_of_fit_ref 1.142
_refine_ls_hydrogen_treatment mixed
_refine_ls_matrix_type full
_refine_ls_number_parameters 117
_refine_ls_number_reflns 1563
_refine_ls_number_restraints 1
_refine_ls_restrained_S_all 1.142
_refine_ls_R_factor_all 0.0863
_refine_ls_R_factor_gt 0.0793
_refine_ls_shift/su_max 0.000
_refine_ls_shift/su_mean 0.000
_refine_ls_structure_factor_coef Fsqd
_refine_ls_weighting_details 'calc w=1/[\s^2^(Fo^2^)+(0.1414P)^2^+2.1592P] where P=(Fo^2^+2Fc^2^)/3'
_refine_ls_weighting_scheme calc
_refine_ls_wR_factor_gt 0.2326
_refine_ls_wR_factor_ref 0.2403
_reflns_number_gt 1370
_reflns_number_total 1563
_reflns_threshold_expression >2sigma(I)
_cod_data_source_file cg300670a_si_003.cif
_cod_data_source_block ull2235
_cod_depositor_comments
;
The following automatic conversions were performed:

'_symmetry_cell_setting' value 'Orthorhombic' changed to
'orthorhombic' according to
/home/saulius/struct/CIF-dictionaries/cif_core.dic dictionary named
'cif_core.dic' version 2.4.2 from 2011-04-26.

Automatic conversion script
Id: cif_fix_values 1891 2012-01-12 08:04:46Z andrius 
;
_cod_original_sg_symbol_H-M Pnnm
_cod_database_code 4506691

loop_
_symmetry_equiv_pos_as_xyz
'x, y, z'
'-x, -y, z'
'x+1/2, -y+1/2, -z+1/2'
'-x+1/2, y+1/2, -z+1/2'
'-x, -y, -z'
'x, y, -z'
'-x-1/2, y-1/2, z-1/2'
'x-1/2, -y-1/2, z-1/2'

loop_
_atom_site_label
_atom_site_type_symbol
_atom_site_fract_x
_atom_site_fract_y
_atom_site_fract_z
_atom_site_U_iso_or_equiv
_atom_site_adp_type
_atom_site_occupancy
_atom_site_symmetry_multiplicity
_atom_site_calc_flag
_atom_site_refinement_flags
Mn1 Mn 0.01636(14) 0.78175(4) 1.0000 0.0363(4) Uani 1 2 d S
O2 O -0.1557(5) 0.74154(14) 0.8140(4) 0.0506(9) Uani 1 1 d .
O1 O -0.3412(5) 0.68092(13) 0.7152(5) 0.0499(9) Uani 1 1 d .
O1W O 0.2230(8) 0.71891(19) 1.0000 0.0460(12) Uani 1 2 d SD
N1 N -0.1783(8) 0.8512(2) 1.0000 0.0487(14) Uani 1 2 d S
N2 N -0.5357(10) 0.9786(3) 1.0000 0.070(2) Uani 1 2 d S
C11 C -0.1117(11) 0.8983(3) 1.0000 0.065(2) Uani 1 2 d S
H11 H 0.0157 0.9024 1.0000 0.078 Uiso 1 2 calc SR
C7 C -0.3603(11) 0.8460(3) 1.0000 0.067(3) Uani 1 2 d S
H7 H -0.4102 0.8130 1.0000 0.080 Uiso 1 2 calc SR
C8 C -0.4795(11) 0.8880(4) 1.0000 0.081(4) Uani 1 2 d S
H8 H -0.6064 0.8829 1.0000 0.097 Uiso 1 2 calc SR
C2 C -0.2031(11) 0.6677(3) 1.0000 0.0462(16) Uani 1 2 d S
H2 H -0.0701 0.6612 1.0000 0.055 Uiso 1 2 calc SR
C1 C -0.2397(6) 0.69925(17) 0.8311(6) 0.0381(10) Uani 1 1 d .
C9 C -0.4093(11) 0.9366(3) 1.0000 0.060(2) Uani 1 2 d S
C10 C -0.2195(11) 0.9422(3) 1.0000 0.064(2) Uani 1 2 d S
H10 H -0.1658 0.9748 1.0000 0.076 Uiso 1 2 calc SR
C3 C -0.2914(15) 0.6152(3) 1.0000 0.062(2) Uani 1 2 d S
H3A H -0.2503 0.5964 0.8963 0.075 Uiso 0.50 1 d PR
C4 C -0.505(3) 0.6170(7) 1.0000 0.123(6) Uani 1 2 d S
H4A H -0.5461 0.6357 0.8962 0.148 Uiso 0.50 1 d PR
C5 C -0.599(4) 0.5630(9) 1.0000 0.195(12) Uani 1 2 d S
H5A H -0.5536 0.5447 0.8967 0.234 Uiso 0.50 1 d PR
C6 C -0.817(4) 0.5617(11) 1.0000 0.226(15) Uani 1 2 d S
H6A H -0.8522 0.5261 1.0000 0.339 Uiso 1 2 d SR
H6B H -0.8653 0.5782 0.8962 0.339 Uiso 0.50 1 d PR
H1WB H 0.297(8) 0.727(3) 0.911(7) 0.08(2) Uiso 1 1 d D

loop_
_atom_site_aniso_label
_atom_site_aniso_U_11
_atom_site_aniso_U_22
_atom_site_aniso_U_33
_atom_site_aniso_U_23
_atom_site_aniso_U_13
_atom_site_aniso_U_12
Mn1 0.0354(6) 0.0421(7) 0.0315(6) 0.000 0.000 0.0024(4)
O2 0.061(2) 0.054(2) 0.0365(17) 0.0054(15) -0.0116(16) -0.0132(17)
O1 0.058(2) 0.0481(18) 0.0437(18) 0.0016(15) -0.0151(17) -0.0053(16)
O1W 0.049(3) 0.050(3) 0.040(3) 0.000 0.000 0.007(2)
N1 0.042(3) 0.046(3) 0.058(4) 0.000 0.000 0.013(2)
N2 0.045(4) 0.049(3) 0.115(7) 0.000 0.000 0.013(3)
C11 0.039(4) 0.050(4) 0.105(7) 0.000 0.000 0.005(3)
C7 0.041(4) 0.046(4) 0.114(8) 0.000 0.000 0.005(3)
C8 0.038(4) 0.049(5) 0.155(12) 0.000 0.000 0.003(3)
C2 0.059(4) 0.044(3) 0.036(3) 0.000 0.000 0.008(3)
C1 0.042(2) 0.042(2) 0.0309(19) -0.0033(18) 0.0011(18) 0.0031(18)
C9 0.042(4) 0.047(4) 0.092(6) 0.000 0.000 0.009(3)
C10 0.045(4) 0.044(4) 0.102(7) 0.000 0.000 0.005(3)
C3 0.086(6) 0.045(4) 0.057(5) 0.000 0.000 0.004(4)
C4 0.144(16) 0.094(10) 0.133(15) 0.000 0.000 -0.007(9)
C5 0.21(3) 0.117(15) 0.26(3) 0.000 0.000 -0.057(18)
C6 0.20(3) 0.23(3) 0.26(4) 0.000 0.000 -0.11(3)

loop_
_atom_type_symbol
_atom_type_description
_atom_type_scat_dispersion_real
_atom_type_scat_dispersion_imag
_atom_type_scat_source
C C 0.0181 0.0091 'International Tables Vol C Tables 4.2.6.8 and 6.1.1.4'
H H 0.0000 0.0000 'International Tables Vol C Tables 4.2.6.8 and 6.1.1.4'
N N 0.0311 0.0180 'International Tables Vol C Tables 4.2.6.8 and 6.1.1.4'
O O 0.0492 0.0322 'International Tables Vol C Tables 4.2.6.8 and 6.1.1.4'
Mn Mn -0.5299 2.8052 'International Tables Vol C Tables 4.2.6.8 and 6.1.1.4'

loop_
_geom_angle_atom_site_label_1
_geom_angle_atom_site_label_2
_geom_angle_atom_site_label_3
_geom_angle
_geom_angle_site_symmetry_1
_geom_angle_site_symmetry_3
O2 Mn1 O2 81.6(2) . 6_557
O2 Mn1 O1 171.55(15) . 8_676
O2 Mn1 O1 90.26(15) 6_557 8_676
O2 Mn1 O1 90.26(15) . 3_566
O2 Mn1 O1 171.55(15) 6_557 3_566
O1 Mn1 O1 97.8(2) 8_676 3_566
O2 Mn1 O1W 92.04(16) . .
O2 Mn1 O1W 92.04(16) 6_557 .
O1 Mn1 O1W 90.38(14) 8_676 .
O1 Mn1 O1W 90.38(14) 3_566 .
O2 Mn1 N1 91.36(17) . .
O2 Mn1 N1 91.36(17) 6_557 .
O1 Mn1 N1 86.67(14) 8_676 .
O1 Mn1 N1 86.67(14) 3_566 .
O1W Mn1 N1 175.5(2) . .
C1 O2 Mn1 129.5(3) . .
C1 O1 Mn1 130.1(3) . 3_466
C11 N1 C7 117.4(7) . .
C11 N1 Mn1 120.4(5) . .
C7 N1 Mn1 122.3(5) . .
N2 N2 C9 114.9(9) 5_477 .
N1 C11 C10 124.0(8) . .
N1 C7 C8 122.6(8) . .
C9 C8 C7 119.6(8) . .
C3 C2 C1 114.1(4) . .
C3 C2 C1 114.1(4) . 6_557
C1 C2 C1 111.9(5) . 6_557
O1 C1 O2 123.3(4) . .
O1 C1 C2 118.9(5) . .
O2 C1 C2 117.7(4) . .
C8 C9 C10 118.0(7) . .
C8 C9 N2 117.9(7) . .
C10 C9 N2 124.1(8) . .
C11 C10 C9 118.4(8) . .
C2 C3 C4 113.5(9) . .
C3 C4 C5 114.3(17) . .
C4 C5 C6 117(2) . .

loop_
_geom_bond_atom_site_label_1
_geom_bond_atom_site_label_2
_geom_bond_distance
_geom_bond_site_symmetry_2
Mn1 O2 2.150(3) .
Mn1 O2 2.150(3) 6_557
Mn1 O1 2.156(4) 8_676
Mn1 O1 2.156(4) 3_566
Mn1 O1W 2.216(5) .
Mn1 N1 2.290(6) .
O2 C1 1.262(6) .
O1 C1 1.239(6) .
O1 Mn1 2.156(3) 3_466
N1 C11 1.316(10) .
N1 C7 1.328(10) .
N2 N2 1.228(16) 5_477
N2 C9 1.424(10) .
C11 C10 1.383(11) .
C7 C8 1.392(12) .
C8 C9 1.362(12) .
C2 C3 1.506(11) .
C2 C1 1.539(6) .
C2 C1 1.539(6) 6_557
C9 C10 1.385(11) .
C3 C4 1.548(19) .
C4 C5 1.56(3) .
C5 C6 1.58(4) .

loop_
_geom_hbond_atom_site_label_D
_geom_hbond_atom_site_label_H
_geom_hbond_atom_site_label_A
_geom_hbond_distance_DH
_geom_hbond_distance_HA
_geom_hbond_distance_DA
_geom_hbond_angle_DHA
_geom_hbond_site_symmetry_A
O1W H1WB O2 0.89(2) 1.91(4) 2.730(4) 152(7) 3_566
